data_7230003
loop_
_publ_author_name
'Tayade, Sakharam B.'
'Bhat, Satish S.'
'Illathvalappil, Rajith'
'Dhavale, Vishal M.'
'Kawade, Vitthal A.'
'Kumbhar, Avinash S.'
'Kurungot, Sreekumar'
'N\"ather, Christian'

_publ_section_title
;
 Water mediated proton conductance in a hydrogen-bonded
 Ni(ii)-bipyridine-glycoluril chloride self-assembled framework
;
_journal_issue 8
_journal_name_full CrystEngComm
_journal_page_first 1094
_journal_paper_doi 10.1039/C7CE01814B
_journal_volume 20
_journal_year 2018
_chemical_formula_sum 'C42 H54 Cl2 N18 Ni O18'
_chemical_formula_weight 1228.64
_space_group_crystal_system monoclinic
_space_group_IT_number 14
_space_group_name_Hall '-P 2ybc'
_space_group_name_H-M_alt 'P 1 21/c 1'
_symmetry_space_group_name_Hall '-P 2ybc'
_symmetry_space_group_name_H-M 'P 1 21/c 1'
_atom_sites_solution_hydrogens mixed
_audit_creation_method SHELXL-2014
_audit_update_record
;
2017-03-01 deposited with the CCDC.
2018-01-19 downloaded from the CCDC.
;
_cell_angle_alpha 90
_cell_angle_beta 100.209(6)
_cell_angle_gamma 90
_cell_formula_units_Z 8
_cell_length_a 20.9377(11)
_cell_length_b 12.3747(6)
_cell_length_c 40.8557(19)
_cell_measurement_reflns_used 30347
_cell_measurement_temperature 170(2)
_cell_measurement_theta_max 20.894
_cell_measurement_theta_min 1.722
_cell_volume 10418.0(9)
_computing_cell_refinement 'X-Area (STOE, 2008)'
_computing_data_collection 'X-Area (STOE, 2008)'
_computing_data_reduction 'X-Area (STOE, 2008)'
_computing_molecular_graphics 'XP (Sheldrick, 2008')'
_computing_structure_refinement 'SHELXL-2014 (Sheldrick, 2014)'
_computing_structure_solution 'SHELXS-97 (Sheldrick, 2008)'
_diffrn_ambient_temperature 170(2)
_diffrn_measured_fraction_theta_full 0.577
_diffrn_measured_fraction_theta_max 0.985
_diffrn_measurement_device_type 'STOE IPDS-1'
_diffrn_measurement_method 'Phi scans'
_diffrn_radiation_type MoK\a
_diffrn_radiation_wavelength 0.71073
_diffrn_reflns_av_R_equivalents 0.0315
_diffrn_reflns_av_unetI/netI 0.0295
_diffrn_reflns_Laue_measured_fraction_full 0.577
_diffrn_reflns_Laue_measured_fraction_max 0.985
_diffrn_reflns_limit_h_max 20
_diffrn_reflns_limit_h_min -20
_diffrn_reflns_limit_k_max 12
_diffrn_reflns_limit_k_min -12
_diffrn_reflns_limit_l_max 37
_diffrn_reflns_limit_l_min -40
_diffrn_reflns_number 30347
_diffrn_reflns_point_group_measured_fraction_full 0.577
_diffrn_reflns_point_group_measured_fraction_max 0.985
_diffrn_reflns_theta_full 25.242
_diffrn_reflns_theta_max 20.894
_diffrn_reflns_theta_min 1.722
_exptl_absorpt_coefficient_mu 0.567
_exptl_absorpt_correction_type none
_exptl_crystal_colour red
_exptl_crystal_density_diffrn 1.567
_exptl_crystal_description block
_exptl_crystal_F_000 5104
_exptl_crystal_size_max 0.4
_exptl_crystal_size_mid 0.3
_exptl_crystal_size_min 0.3
_refine_diff_density_max 0.583
_refine_diff_density_min -0.590
_refine_diff_density_rms 0.064
_refine_ls_extinction_coef 0.00045(12)
_refine_ls_extinction_expression Fc^*^=kFc[1+0.001xFc^2^\l^3^/sin(2\q)]^-1/4^
_refine_ls_extinction_method SHELXL
_refine_ls_goodness_of_fit_ref 1.016
_refine_ls_hydrogen_treatment constr
_refine_ls_matrix_type full
_refine_ls_number_parameters 1460
_refine_ls_number_reflns 10870
_refine_ls_number_restraints 0
_refine_ls_restrained_S_all 1.016
_refine_ls_R_factor_all 0.0571
_refine_ls_R_factor_gt 0.0437
_refine_ls_shift/su_max 0.002
_refine_ls_shift/su_mean 0.000
_refine_ls_structure_factor_coef Fsqd
_refine_ls_weighting_details 'w=1/[\s^2^(Fo^2^)+(0.0795P)^2^+14.0007P] where P=(Fo^2^+2Fc^2^)/3'
_refine_ls_weighting_scheme calc
_refine_ls_wR_factor_gt 0.1194
_refine_ls_wR_factor_ref 0.1281
_reflns_Friedel_coverage 0.000
_reflns_number_gt 8691
_reflns_number_total 10870
_reflns_threshold_expression 'I > 2\s(I)'
_cod_data_source_file c7ce01814b2.cif
_cod_data_source_block nbpg_new
_cod_depositor_comments 'Adding full bibliography for 7230003.cif.'
_cod_database_code 7230003
_shelx_space_group_comment
;
The symmetry employed for this shelxl refinement is uniquely defined
by the following loop, which should always be used as a source of
symmetry information in preference to the above space-group names.
They are only intended as comments.
;
_shelxl_version_number 2014-3

loop_
_space_group_symop_operation_xyz
'x, y, z'
'-x, y+1/2, -z+1/2'
'-x, -y, -z'
'x, -y-1/2, z-1/2'

loop_
_atom_site_label
_atom_site_type_symbol
_atom_site_fract_x
_atom_site_fract_y
_atom_site_fract_z
_atom_site_U_iso_or_equiv
_atom_site_adp_type
_atom_site_occupancy
_atom_site_site_symmetry_order
_atom_site_calc_flag
_atom_site_refinement_flags_posn
_atom_site_refinement_flags_adp
Ni1 Ni 0.55934(2) 0.73896(4) 0.88174(2) 0.01494(18) Uani 1 1 d . .
N1 N 0.57209(16) 0.5737(3) 0.87333(8) 0.0170(8) Uani 1 1 d . .
C1 C 0.63506(19) 0.5432(3) 0.88098(10) 0.0166(10) Uani 1 1 d . .
C2 C 0.67796(19) 0.6175(3) 0.90341(10) 0.0152(10) Uani 1 1 d . .
N2 N 0.65064(15) 0.7120(3) 0.91042(8) 0.0159(8) Uani 1 1 d . .
C3 C 0.6859(2) 0.7789(3) 0.93216(10) 0.0193(10) Uani 1 1 d . .
H3 H 0.6669 0.8445 0.9377 0.023 Uiso 1 1 calc R U
C4 C 0.7488(2) 0.7561(3) 0.94681(11) 0.0221(11) Uani 1 1 d . .
H4 H 0.7725 0.8053 0.9622 0.026 Uiso 1 1 calc R U
C5 C 0.7772(2) 0.6615(3) 0.93892(10) 0.0211(10) Uani 1 1 d . .
H5 H 0.8210 0.6459 0.9483 0.025 Uiso 1 1 calc R U
C6 C 0.74094(19) 0.5889(3) 0.91706(10) 0.0177(10) Uani 1 1 d . .
C7 C 0.76897(19) 0.4820(3) 0.90842(10) 0.0207(10) Uani 1 1 d . .
C8 C 0.7297(2) 0.4209(3) 0.87771(10) 0.0200(10) Uani 1 1 d . .
C9 C 0.6581(2) 0.4468(3) 0.86998(10) 0.0183(10) Uani 1 1 d . .
C10 C 0.6126(2) 0.3758(3) 0.85241(10) 0.0216(10) Uani 1 1 d . .
H10 H 0.6262 0.3088 0.8447 0.026 Uiso 1 1 calc R U
C11 C 0.5479(2) 0.4035(3) 0.84638(11) 0.0238(11) Uani 1 1 d . .
H11 H 0.5162 0.3544 0.8355 0.029 Uiso 1 1 calc R U
C12 C 0.5298(2) 0.5046(3) 0.85644(10) 0.0219(10) Uani 1 1 d . .
H12 H 0.4855 0.5252 0.8511 0.026 Uiso 1 1 calc R U
N3 N 0.77047(17) 0.4034(3) 0.93440(9) 0.0231(9) Uani 1 1 d . .
H3A H 0.7787 0.4186 0.9558 0.028 Uiso 1 1 calc R U
C13 C 0.7576(2) 0.3028(4) 0.92178(11) 0.0235(11) Uani 1 1 d . .
O1 O 0.76059(14) 0.2185(2) 0.93848(8) 0.0289(7) Uani 1 1 d . .
N4 N 0.74110(17) 0.3095(3) 0.88848(9) 0.0249(9) Uani 1 1 d . .
H4A H 0.7377 0.2536 0.8750 0.030 Uiso 1 1 calc R U
N5 N 0.83092(17) 0.4962(3) 0.89750(9) 0.0257(9) Uani 1 1 d . .
H5A H 0.8678 0.5094 0.9110 0.031 Uiso 1 1 calc R U
C14 C 0.8249(2) 0.4864(4) 0.86391(12) 0.0289(11) Uani 1 1 d . .
O2 O 0.86805(16) 0.5055(3) 0.84781(8) 0.0439(9) Uani 1 1 d . .
N6 N 0.76356(16) 0.4525(3) 0.85139(9) 0.0248(9) Uani 1 1 d . .
H6 H 0.7468 0.4501 0.8301 0.030 Uiso 1 1 calc R U
N11 N 0.55033(15) 0.9014(3) 0.89394(8) 0.0160(8) Uani 1 1 d . .
C21 C 0.50360(18) 0.9176(3) 0.91258(10) 0.0151(10) Uani 1 1 d . .
C22 C 0.47930(18) 0.8202(3) 0.92683(9) 0.0138(9) Uani 1 1 d . .
N12 N 0.50663(15) 0.7261(2) 0.91997(8) 0.0152(8) Uani 1 1 d . .
C23 C 0.4914(2) 0.6359(3) 0.93511(10) 0.0205(10) Uani 1 1 d . .
H23 H 0.5097 0.5691 0.9299 0.025 Uiso 1 1 calc R U
C24 C 0.4502(2) 0.6364(3) 0.95793(10) 0.0195(10) Uani 1 1 d . .
H24 H 0.4418 0.5720 0.9691 0.023 Uiso 1 1 calc R U
C25 C 0.4213(2) 0.7329(3) 0.96426(11) 0.0209(10) Uani 1 1 d . .
H25 H 0.3926 0.7351 0.9799 0.025 Uiso 1 1 calc R U
C26 C 0.43407(19) 0.8265(3) 0.94786(10) 0.0151(10) Uani 1 1 d . .
C27 C 0.39593(19) 0.9298(3) 0.94935(10) 0.0181(10) Uani 1 1 d . .
C28 C 0.42640(19) 1.0358(3) 0.93771(10) 0.0175(10) Uani 1 1 d . .
C29 C 0.48331(19) 1.0210(3) 0.91964(10) 0.0162(10) Uani 1 1 d . .
C30 C 0.5154(2) 1.1086(3) 0.90916(11) 0.0233(11) Uani 1 1 d . .
H30 H 0.5036 1.1799 0.9143 0.028 Uiso 1 1 calc R U
C31 C 0.5642(2) 1.0925(3) 0.89124(11) 0.0254(11) Uani 1 1 d . .
H31 H 0.5873 1.1520 0.8844 0.030 Uiso 1 1 calc R U
C32 C 0.5791(2) 0.9874(3) 0.88333(11) 0.0226(10) Uani 1 1 d . .
H32 H 0.6110 0.9764 0.8698 0.027 Uiso 1 1 calc R U
N13 N 0.38793(17) 0.9586(3) 0.98277(9) 0.0239(9) Uani 1 1 d . .
H13 H 0.3688 0.9165 0.9955 0.029 Uiso 1 1 calc R U
C33 C 0.4128(2) 1.0568(3) 0.99248(11) 0.0213(10) Uani 1 1 d . .
O11 O 0.40875(15) 1.1022(2) 1.01900(8) 0.0297(7) Uani 1 1 d . .
N14 N 0.44412(16) 1.0953(3) 0.96848(8) 0.0215(9) Uani 1 1 d . .
H14 H 0.4717 1.1496 0.9713 0.026 Uiso 1 1 calc R U
N15 N 0.33546(16) 0.9219(3) 0.92609(9) 0.0248(9) Uani 1 1 d . .
H15 H 0.3106 0.8640 0.9241 0.030 Uiso 1 1 calc R U
C34 C 0.3209(2) 1.0130(3) 0.90768(11) 0.0229(11) Uani 1 1 d . .
O12 O 0.27047(15) 1.0287(2) 0.88747(8) 0.0334(8) Uani 1 1 d . .
N16 N 0.37116(16) 1.0826(3) 0.91516(9) 0.0213(8) Uani 1 1 d . .
H16 H 0.3707 1.1489 0.9073 0.026 Uiso 1 1 calc R U
N21 N 0.59811(16) 0.7783(2) 0.83973(8) 0.0159(8) Uani 1 1 d . .
C41 C 0.55336(19) 0.7915(3) 0.81164(10) 0.0165(10) Uani 1 1 d . .
C42 C 0.48546(19) 0.7726(3) 0.81488(10) 0.0154(10) Uani 1 1 d . .
N22 N 0.47452(16) 0.7500(2) 0.84574(8) 0.0156(8) Uani 1 1 d . .
C43 C 0.4134(2) 0.7389(3) 0.85031(11) 0.0201(10) Uani 1 1 d . .
H43 H 0.4058 0.7213 0.8719 0.024 Uiso 1 1 calc R U
C44 C 0.3607(2) 0.7519(3) 0.82506(11) 0.0242(11) Uani 1 1 d . .
H44 H 0.3177 0.7462 0.8294 0.029 Uiso 1 1 calc R U
C45 C 0.3720(2) 0.7734(3) 0.79346(11) 0.0206(10) Uani 1 1 d . .
H45 H 0.3365 0.7818 0.7756 0.025 Uiso 1 1 calc R U
C46 C 0.43499(19) 0.7828(3) 0.78775(10) 0.0162(10) Uani 1 1 d . .
C47 C 0.44869(19) 0.8031(3) 0.75313(10) 0.0191(10) Uani 1 1 d . .
C48 C 0.5198(2) 0.8370(3) 0.75037(10) 0.0208(10) Uani 1 1 d . .
C49 C 0.5701(2) 0.8254(3) 0.78186(11) 0.0193(10) Uani 1 1 d . .
C50 C 0.6350(2) 0.8487(3) 0.78136(11) 0.0242(11) Uani 1 1 d . .
H50 H 0.6480 0.8723 0.7614 0.029 Uiso 1 1 calc R U
C51 C 0.6803(2) 0.8372(3) 0.81011(11) 0.0244(11) Uani 1 1 d . .
H51 H 0.7246 0.8540 0.8103 0.029 Uiso 1 1 calc R U
C52 C 0.6601(2) 0.8010(3) 0.83847(11) 0.0223(10) Uani 1 1 d . .
H52 H 0.6917 0.7916 0.8580 0.027 Uiso 1 1 calc R U
N23 N 0.41103(17) 0.8938(3) 0.73750(9) 0.0276(9) Uani 1 1 d . .
H23A H 0.3683 0.8946 0.7331 0.033 Uiso 1 1 calc R U
C53 C 0.4485(2) 0.9775(4) 0.73031(11) 0.0250(11) Uani 1 1 d . .
O21 O 0.42829(16) 1.0629(2) 0.71697(8) 0.0353(8) Uani 1 1 d . .
N24 N 0.51175(18) 0.9489(3) 0.73979(9) 0.0266(9) Uani 1 1 d . .
H24A H 0.5444 0.9935 0.7395 0.032 Uiso 1 1 calc R U
N25 N 0.44031(18) 0.7049(3) 0.73364(9) 0.0278(9) Uani 1 1 d . .
H25A H 0.4071 0.6610 0.7333 0.033 Uiso 1 1 calc R U
C54 C 0.4879(2) 0.6869(4) 0.71607(11) 0.0247(11) Uani 1 1 d . .
O22 O 0.48858(17) 0.6141(3) 0.69578(8) 0.0441(9) Uani 1 1 d . .
N26 N 0.53387(18) 0.7652(3) 0.72420(9) 0.0244(9) Uani 1 1 d . .
H26 H 0.5682 0.7717 0.7147 0.029 Uiso 1 1 calc R U
Ni2 Ni 0.94356(2) 0.73109(4) 0.61729(2) 0.01502(18) Uani 1 1 d . .
N31 N 0.85364(16) 0.7569(3) 0.58716(8) 0.0161(8) Uani 1 1 d . .
C61 C 0.82550(19) 0.8519(3) 0.59297(10) 0.0150(10) Uani 1 1 d . .
C62 C 0.86710(19) 0.9272(3) 0.61551(10) 0.0164(10) Uani 1 1 d . .
N32 N 0.92972(15) 0.8968(3) 0.62480(8) 0.0175(8) Uani 1 1 d . .
C63 C 0.9706(2) 0.9659(3) 0.64273(10) 0.0207(10) Uani 1 1 d . .
H63 H 1.0149 0.9457 0.6492 0.025 Uiso 1 1 calc R U
C64 C 0.9507(2) 1.0665(3) 0.65236(10) 0.0217(10) Uani 1 1 d . .
H64 H 0.9813 1.1153 0.6643 0.026 Uiso 1 1 calc R U
C65 C 0.8868(2) 1.0941(3) 0.64441(10) 0.0206(10) Uani 1 1 d . .
H65 H 0.8723 1.1609 0.6518 0.025 Uiso 1 1 calc R U
C66 C 0.84291(19) 1.0244(3) 0.62543(10) 0.0159(10) Uani 1 1 d . .
C67 C 0.7715(2) 1.0505(3) 0.61621(10) 0.0203(10) Uani 1 1 d . .
C68 C 0.73316(19) 0.9861(3) 0.58581(10) 0.0183(10) Uani 1 1 d . .
C69 C 0.76277(19) 0.8793(3) 0.57849(10) 0.0173(10) Uani 1 1 d . .
C70 C 0.7277(2) 0.8047(3) 0.55649(10) 0.0229(10) Uani 1 1 d . .
H70 H 0.6843 0.8198 0.5463 0.027 Uiso 1 1 calc R U
C71 C 0.7569(2) 0.7091(3) 0.54980(11) 0.0226(11) Uani 1 1 d . .
H71 H 0.7342 0.6585 0.5345 0.027 Uiso 1 1 calc R U
C72 C 0.8194(2) 0.6882(3) 0.56565(10) 0.0197(10) Uani 1 1 d . .
H72 H 0.8390 0.6219 0.5611 0.024 Uiso 1 1 calc R U
N33 N 0.76111(17) 1.1607(3) 0.60376(9) 0.0227(9) Uani 1 1 d . .
H33 H 0.7665 1.2183 0.6166 0.027 Uiso 1 1 calc R U
C73 C 0.74243(19) 1.1649(4) 0.57068(11) 0.0210(10) Uani 1 1 d . .
O31 O 0.73596(14) 1.2479(2) 0.55348(8) 0.0267(7) Uani 1 1 d . .
N34 N 0.73103(16) 1.0626(3) 0.55891(8) 0.0215(8) Uani 1 1 d . .
H34 H 0.7234 1.0452 0.5377 0.026 Uiso 1 1 calc R U
N35 N 0.73611(16) 1.0241(3) 0.64227(9) 0.0226(9) Uani 1 1 d . .
H35 H 0.7518 1.0305 0.6636 0.027 Uiso 1 1 calc R U
C74 C 0.6752(2) 0.9879(3) 0.62963(11) 0.0229(11) Uani 1 1 d . .
O32 O 0.63144(14) 0.9706(2) 0.64528(7) 0.0298(7) Uani 1 1 d . .
N36 N 0.67107(16) 0.9716(3) 0.59637(8) 0.0215(8) Uani 1 1 d . .
H36 H 0.6350 0.9543 0.5828 0.026 Uiso 1 1 calc R U
N41 N 0.95153(15) 0.5672(3) 0.60624(8) 0.0166(8) Uani 1 1 d . .
C81 C 0.99895(18) 0.5477(3) 0.58839(10) 0.0154(10) Uani 1 1 d . .
C82 C 1.02553(18) 0.6429(3) 0.57392(9) 0.0136(10) Uani 1 1 d . .
N42 N 0.99933(15) 0.7394(2) 0.58024(8) 0.0148(8) Uani 1 1 d . .
C83 C 1.0167(2) 0.8270(3) 0.56513(10) 0.0194(10) Uani 1 1 d . .
H83 H 0.9988 0.8949 0.5696 0.023 Uiso 1 1 calc R U
C84 C 1.0599(2) 0.8232(3) 0.54308(11) 0.0216(10) Uani 1 1 d . .
H84 H 1.0702 0.8867 0.5320 0.026 Uiso 1 1 calc R U
C85 C 1.0878(2) 0.7258(3) 0.53748(11) 0.0209(10) Uani 1 1 d . .
H85 H 1.1177 0.7214 0.5226 0.025 Uiso 1 1 calc R U
C86 C 1.07181(19) 0.6335(3) 0.55388(10) 0.0147(10) Uani 1 1 d . .
C87 C 1.10708(19) 0.5270(3) 0.55156(10) 0.0177(10) Uani 1 1 d . .
C88 C 1.0774(2) 0.4250(3) 0.56626(10) 0.0199(10) Uani 1 1 d . .
C89 C 1.01917(19) 0.4436(3) 0.58261(10) 0.0157(10) Uani 1 1 d . .
C90 C 0.9866(2) 0.3575(3) 0.59391(11) 0.0236(11) Uani 1 1 d . .
H90 H 0.9985 0.2853 0.5898 0.028 Uiso 1 1 calc R U
C91 C 0.9368(2) 0.3772(3) 0.61107(11) 0.0252(11) Uani 1 1 d . .
H91 H 0.9131 0.3192 0.6184 0.030 Uiso 1 1 calc R U
C92 C 0.9219(2) 0.4828(3) 0.61737(10) 0.0219(10) Uani 1 1 d . .
H92 H 0.8891 0.4962 0.6302 0.026 Uiso 1 1 calc R U
N43 N 1.17060(17) 0.5320(3) 0.57146(11) 0.0353(10) Uani 1 1 d . .
H43A H 1.1990 0.5823 0.5688 0.042 Uiso 1 1 calc R U
C93 C 1.1832(2) 0.4539(3) 0.59436(11) 0.0248(11) Uani 1 1 d . .
O41 O 1.23364(15) 0.4440(2) 0.61506(9) 0.0385(8) Uani 1 1 d . .
N44 N 1.13161(17) 0.3874(3) 0.59076(9) 0.0276(9) Uani 1 1 d . .
H44A H 1.1308 0.3271 0.6021 0.033 Uiso 1 1 calc R U
N45 N 1.1061(2) 0.4953(3) 0.51735(9) 0.0324(10) Uani 1 1 d . .
H45A H 1.1184 0.5384 0.5025 0.039 Uiso 1 1 calc R U
C94 C 1.0848(2) 0.3938(4) 0.51041(12) 0.0236(11) Uani 1 1 d . .
O42 O 1.08556(15) 0.3450(2) 0.48432(8) 0.0333(8) Uani 1 1 d . .
N46 N 1.06298(18) 0.3553(3) 0.53749(9) 0.0282(9) Uani 1 1 d . .
H46 H 1.0420 0.2937 0.5375 0.034 Uiso 1 1 calc R U
N51 N 1.02678(16) 0.7205(3) 0.65441(8) 0.0173(8) Uani 1 1 d . .
C101 C 1.01429(19) 0.6957(3) 0.68483(10) 0.0161(10) Uani 1 1 d . .
C102 C 0.94609(19) 0.6772(3) 0.68716(10) 0.0168(10) Uani 1 1 d . .
N52 N 0.90240(15) 0.6940(3) 0.65884(8) 0.0172(8) Uani 1 1 d . .
C103 C 0.8398(2) 0.6715(3) 0.65905(11) 0.0223(10) Uani 1 1 d . .
H103 H 0.8089 0.6833 0.6393 0.027 Uiso 1 1 calc R U
C104 C 0.8186(2) 0.6321(4) 0.68662(11) 0.0270(11) Uani 1 1 d . .
H104 H 0.7739 0.6164 0.6858 0.032 Uiso 1 1 calc R U
C105 C 0.8624(2) 0.6154(3) 0.71547(12) 0.0282(11) Uani 1 1 d . .
H105 H 0.8485 0.5883 0.7348 0.034 Uiso 1 1 calc R U
C106 C 0.9278(2) 0.6389(3) 0.71591(11) 0.0213(10) Uani 1 1 d . .
C107 C 0.9773(2) 0.6223(3) 0.74780(11) 0.0249(11) Uani 1 1 d . .
C108 C 1.0483(2) 0.6621(3) 0.74673(10) 0.0243(11) Uani 1 1 d . .
C109 C 1.0638(2) 0.6834(3) 0.71223(10) 0.0212(10) Uani 1 1 d . .
C110 C 1.1272(2) 0.6906(4) 0.70756(12) 0.0281(11) Uani 1 1 d . .
H110 H 1.1619 0.6796 0.7257 0.034 Uiso 1 1 calc R U
C111 C 1.1399(2) 0.7138(4) 0.67637(12) 0.0282(11) Uani 1 1 d . .
H111 H 1.1833 0.7185 0.6726 0.034 Uiso 1 1 calc R U
C112 C 1.0887(2) 0.7301(3) 0.65073(11) 0.0223(11) Uani 1 1 d . .
H112 H 1.0977 0.7491 0.6295 0.027 Uiso 1 1 calc R U
N53 N 0.98739(19) 0.5091(3) 0.75633(9) 0.0315(10) Uani 1 1 d . .
H53 H 0.9561 0.4609 0.7540 0.038 Uiso 1 1 calc R U
C113 C 1.0508(2) 0.4859(4) 0.76841(11) 0.0284(12) Uani 1 1 d . .
O51 O 1.07169(16) 0.4010(3) 0.78163(8) 0.0399(9) Uani 1 1 d . .
N54 N 1.08649(19) 0.5732(3) 0.76315(9) 0.0326(10) Uani 1 1 d . .
H54 H 1.1290 0.5759 0.7691 0.039 Uiso 1 1 calc R U
N55 N 0.9607(2) 0.6869(3) 0.77479(9) 0.0358(10) Uani 1 1 d . .
H55 H 0.9263 0.6755 0.7839 0.043 Uiso 1 1 calc R U
C114 C 1.0047(3) 0.7675(4) 0.78443(13) 0.0409(14) Uani 1 1 d . .
O52 O 1.0019(2) 0.8335(3) 0.80651(10) 0.0722(13) Uani 1 1 d . .
N56 N 1.0527(2) 0.7589(3) 0.76637(10) 0.0356(10) Uani 1 1 d . .
H56 H 1.0834 0.8076 0.7666 0.043 Uiso 1 1 calc R U
Cl1 Cl 0.95913(6) 0.60786(9) 0.94072(3) 0.0371(3) Uani 1 1 d . .
Cl2 Cl 0.54217(5) 0.85025(8) 0.55451(3) 0.0305(3) Uani 1 1 d . .
Cl3 Cl 0.79646(6) 0.34517(11) 0.72066(3) 0.0498(4) Uani 1 1 d . .
Cl4 Cl 0.29302(6) 0.60751(10) 0.72501(3) 0.0406(3) Uani 1 1 d . .
O61 O 0.68911(15) 0.1964(3) 0.98760(8) 0.0378(8) Uani 1 1 d . .
H1O H 0.7085 0.2256 1.0051 0.057 Uiso 1 1 d R U
H2O H 0.7155 0.2031 0.9745 0.057 Uiso 1 1 d R U
O62 O 0.39240(15) 0.3227(2) 1.00879(8) 0.0376(8) Uani 1 1 d . .
H3O H 0.4184 0.3362 0.9959 0.056 Uiso 1 1 d R U
H4O H 0.3972 0.2565 1.0130 0.056 Uiso 1 1 d R U
O63 O 0.68168(15) 0.9997(2) 0.49245(7) 0.0334(8) Uani 1 1 d . .
H5O H 0.6622 0.9401 0.4915 0.050 Uiso 1 1 d R U
H6O H 0.6603 1.0444 0.4794 0.050 Uiso 1 1 d R U
O64 O 0.09677(17) 0.1243(3) 0.49181(9) 0.0495(10) Uani 1 1 d . .
H7O H 0.0932 0.1900 0.4867 0.074 Uiso 1 1 d R U
H8O H 0.0760 0.1067 0.5068 0.074 Uiso 1 1 d R U
O65 O 0.81645(15) 0.4664(2) 1.00059(7) 0.0324(8) Uani 1 1 d . .
H9O H 0.8350 0.5269 1.0024 0.049 Uiso 1 1 d R U
H10O H 0.7785 0.4901 0.9993 0.049 Uiso 1 1 d R U
O66 O 0.30152(15) 0.6194(2) 0.64692(8) 0.0341(8) Uani 1 1 d . .
H11O H 0.3027 0.6057 0.6672 0.051 Uiso 1 1 d R U
H12O H 0.2823 0.5657 0.6372 0.051 Uiso 1 1 d R U
O67 O 0.61959(17) 0.9997(3) 0.71105(8) 0.0461(9) Uani 1 1 d . .
H13O H 0.6324 0.9923 0.6928 0.069 Uiso 1 1 d R U
H14O H 0.6473 1.0308 0.7253 0.069 Uiso 1 1 d R U
O68 O 0.6097(2) 0.7351(3) 0.63614(9) 0.0538(10) Uani 1 1 d . .
H15O H 0.6300 0.7412 0.6557 0.081 Uiso 1 1 d R U
H16O H 0.5962 0.7977 0.6309 0.081 Uiso 1 1 d R U
O69 O 0.61172(16) 1.1412(3) 0.44660(9) 0.0450(9) Uani 1 1 d . .
H17O H 0.6250 1.1987 0.4564 0.068 Uiso 1 1 d R U
H18O H 0.5716 1.1347 0.4459 0.068 Uiso 1 1 d R U
O70 O 0.20290(15) 0.8487(2) 0.85800(8) 0.0341(8) Uani 1 1 d . .
H19O H 0.2206 0.9044 0.8673 0.051 Uiso 1 1 d R U
H20O H 0.2055 0.8437 0.8378 0.051 Uiso 1 1 d R U
O71 O 0.27337(16) 0.8523(3) 0.71417(9) 0.0462(9) Uani 1 1 d . .
H21O H 0.2700 0.7851 0.7113 0.069 Uiso 1 1 d R U
H22O H 0.2523 0.8728 0.7287 0.069 Uiso 1 1 d R U
O72 O 0.57995(17) 0.5210(3) 0.66571(9) 0.0496(9) Uani 1 1 d . .
H23O H 0.5532 0.5453 0.6769 0.074 Uiso 1 1 d R U
H24O H 0.5842 0.5814 0.6569 0.074 Uiso 1 1 d R U
O73 O 0.67020(18) 0.7512(3) 0.70322(9) 0.0505(10) Uani 1 1 d . .
H25O H 0.7025 0.7923 0.7047 0.076 Uiso 1 1 d R U
H26O H 0.6802 0.6890 0.7106 0.076 Uiso 1 1 d R U
O74 O 0.2920(2) 0.0923(3) 0.72141(12) 0.0764(13) Uani 1 1 d . .
H27O H 0.2929 0.0820 0.7418 0.115 Uiso 1 1 d R U
H28O H 0.3304 0.0846 0.7184 0.115 Uiso 1 1 d R U
O75 O 0.68911(18) 0.5258(3) 0.71261(10) 0.0577(11) Uani 1 1 d . .
H29O H 0.6551 0.5277 0.6982 0.087 Uiso 1 1 d R U
H30O H 0.7163 0.4775 0.7106 0.087 Uiso 1 1 d R U
O76 O 0.88825(17) 0.3319(3) 1.05047(10) 0.0603(11) Uani 1 1 d . .
H31O H 0.8664 0.3767 1.0376 0.090 Uiso 1 1 d R U
H32O H 0.9246 0.3622 1.0553 0.090 Uiso 1 1 d R U
O77 O 0.15440(17) 0.6263(3) 0.46936(9) 0.0546(10) Uani 1 1 d . .
H33O H 0.1896 0.6237 0.4622 0.082 Uiso 1 1 d R U
H34O H 0.1382 0.6865 0.4630 0.082 Uiso 1 1 d R U
O78 O 0.87835(19) 0.4615(3) 0.78355(10) 0.0608(11) Uani 1 1 d . .
H35O H 0.8942 0.4341 0.8020 0.091 Uiso 1 1 d R U
H36O H 0.8423 0.4312 0.7773 0.091 Uiso 1 1 d R U
O79 O 0.2071(2) 0.3653(3) 0.77485(12) 0.0769(14) Uani 1 1 d . .
H37O H 0.2068 0.3869 0.7553 0.115 Uiso 1 1 d R U
H38O H 0.1684 0.3674 0.7779 0.115 Uiso 1 1 d R U
O80 O 0.22526(16) 0.5930(4) 0.79034(9) 0.0665(12) Uani 1 1 d . .
H39O H 0.2397 0.6382 0.7781 0.100 Uiso 1 1 d R U
H40O H 0.2183 0.5334 0.7805 0.100 Uiso 1 1 d R U
O81 O 0.1755(2) 0.2136(3) 0.70834(12) 0.0758(14) Uani 1 1 d . .
H41O H 0.2115 0.1818 0.7108 0.114 Uiso 1 1 d R U
H42O H 0.1724 0.2754 0.6997 0.114 Uiso 1 1 d R U
O82 O 0.1069(2) 0.2413(4) 0.64309(14) 0.0974(18) Uani 1 1 d . .
H43O H 0.1031 0.2964 0.6546 0.146 Uiso 1 1 d R U
H44O H 0.1460 0.2233 0.6445 0.146 Uiso 1 1 d R U
O83 O 0.1856(3) 0.4352(5) 0.71281(17) 0.127(2) Uani 1 1 d . .
H45O H 0.2165 0.4663 0.7061 0.190 Uiso 1 1 d R U
H46O H 0.1522 0.4741 0.7096 0.190 Uiso 1 1 d R U
O84 O 0.0783(3) 0.4483(5) 0.66755(17) 0.129(2) Uani 1 1 d . .
H47O H 0.0412 0.4497 0.6726 0.194 Uiso 1 1 d R U
H48O H 0.0802 0.4932 0.6524 0.194 Uiso 1 1 d R U

loop_
_atom_site_aniso_label
_atom_site_aniso_U_11
_atom_site_aniso_U_22
_atom_site_aniso_U_33
_atom_site_aniso_U_23
_atom_site_aniso_U_13
_atom_site_aniso_U_12
Ni1 0.0142(3) 0.0156(3) 0.0138(3) -0.0009(2) -0.0011(2) 0.0018(2)
N1 0.015(2) 0.0176(19) 0.0171(19) -0.0024(15) -0.0001(16) 0.0007(16)
C1 0.018(3) 0.019(2) 0.012(2) 0.0029(19) -0.0006(19) -0.0007(19)
C2 0.016(2) 0.018(2) 0.010(2) 0.0024(18) -0.0001(19) 0.0004(19)
N2 0.0186(19) 0.0150(19) 0.0133(19) -0.0014(16) 0.0004(16) 0.0028(16)
C3 0.025(3) 0.015(2) 0.018(2) -0.004(2) 0.003(2) 0.000(2)
C4 0.023(3) 0.020(2) 0.020(3) -0.0032(19) -0.004(2) -0.004(2)
C5 0.015(2) 0.026(3) 0.020(2) 0.003(2) -0.005(2) 0.001(2)
C6 0.019(3) 0.020(2) 0.013(2) 0.0022(19) 0.001(2) 0.000(2)
C7 0.017(2) 0.025(3) 0.018(2) 0.002(2) -0.0014(19) 0.0076(19)
C8 0.022(3) 0.020(2) 0.017(2) 0.0008(19) 0.000(2) 0.0064(19)
C9 0.021(3) 0.021(2) 0.012(2) -0.0001(19) -0.0001(19) 0.002(2)
C10 0.031(3) 0.015(2) 0.017(2) -0.0013(19) 0.000(2) 0.002(2)
C11 0.023(3) 0.022(3) 0.024(3) -0.003(2) -0.003(2) -0.004(2)
C12 0.015(2) 0.027(3) 0.021(2) -0.001(2) -0.002(2) 0.000(2)
N3 0.032(2) 0.021(2) 0.015(2) -0.0002(17) 0.0005(17) 0.0077(17)
C13 0.017(2) 0.027(3) 0.026(3) 0.000(2) 0.003(2) 0.009(2)
O1 0.0314(19) 0.0242(18) 0.0319(19) 0.0053(16) 0.0076(15) 0.0095(14)
N4 0.033(2) 0.019(2) 0.020(2) -0.0040(16) -0.0018(18) 0.0116(17)
N5 0.016(2) 0.038(2) 0.021(2) -0.0024(17) -0.0027(17) 0.0059(17)
C14 0.023(3) 0.037(3) 0.027(3) 0.001(2) 0.006(3) 0.012(2)
O2 0.0248(19) 0.076(3) 0.032(2) -0.0081(18) 0.0084(17) 0.0006(17)
N6 0.018(2) 0.038(2) 0.016(2) -0.0022(17) -0.0052(17) 0.0076(17)
N11 0.0138(19) 0.017(2) 0.0165(19) -0.0012(15) -0.0004(16) 0.0006(15)
C21 0.014(2) 0.015(2) 0.014(2) -0.0036(18) -0.0046(19) -0.0009(18)
C22 0.013(2) 0.015(2) 0.011(2) -0.0017(18) -0.0059(19) 0.0000(18)
N12 0.0166(19) 0.013(2) 0.0135(19) 0.0008(15) -0.0037(15) -0.0002(15)
C23 0.021(2) 0.018(2) 0.020(2) -0.001(2) -0.005(2) 0.0011(19)
C24 0.025(2) 0.014(2) 0.019(2) 0.0026(18) 0.002(2) 0.0004(19)
C25 0.021(2) 0.022(3) 0.020(2) 0.001(2) 0.005(2) -0.003(2)
C26 0.016(2) 0.012(2) 0.015(2) -0.0030(18) -0.0050(19) -0.0034(18)
C27 0.014(2) 0.019(2) 0.020(3) -0.0008(19) -0.001(2) 0.0000(18)
C28 0.020(2) 0.012(2) 0.019(2) -0.0018(18) 0.001(2) 0.0005(18)
C29 0.018(2) 0.014(2) 0.014(2) 0.0017(18) -0.0024(19) -0.0015(19)
C30 0.026(3) 0.013(2) 0.031(3) -0.002(2) 0.005(2) -0.001(2)
C31 0.030(3) 0.013(3) 0.035(3) 0.002(2) 0.012(2) -0.006(2)
C32 0.025(2) 0.022(3) 0.022(3) 0.001(2) 0.009(2) -0.003(2)
N13 0.036(2) 0.017(2) 0.022(2) -0.0017(16) 0.0134(18) -0.0038(17)
C33 0.020(3) 0.023(3) 0.020(3) -0.002(2) 0.000(2) 0.006(2)
O11 0.039(2) 0.0286(17) 0.0215(19) -0.0072(15) 0.0053(15) 0.0022(14)
N14 0.024(2) 0.0193(19) 0.021(2) -0.0081(17) 0.0028(18) -0.0087(16)
N15 0.020(2) 0.016(2) 0.034(2) -0.0009(17) -0.0081(18) -0.0045(15)
C34 0.027(3) 0.018(3) 0.023(3) -0.005(2) 0.004(2) 0.007(2)
O12 0.0252(19) 0.0317(18) 0.037(2) 0.0002(15) -0.0116(17) 0.0060(14)
N16 0.022(2) 0.0142(18) 0.025(2) 0.0041(16) -0.0027(17) 0.0031(17)
N21 0.014(2) 0.0171(19) 0.016(2) -0.0032(15) -0.0005(17) -0.0010(15)
C41 0.021(3) 0.011(2) 0.017(3) -0.0030(18) 0.003(2) 0.0019(18)
C42 0.019(3) 0.007(2) 0.020(3) -0.0028(18) 0.003(2) 0.0018(17)
N22 0.016(2) 0.0165(18) 0.013(2) 0.0002(15) -0.0001(16) 0.0007(14)
C43 0.019(3) 0.022(2) 0.019(3) 0.0026(19) 0.002(2) -0.0013(18)
C44 0.015(3) 0.029(3) 0.027(3) -0.002(2) 0.000(2) -0.0033(19)
C45 0.018(3) 0.024(2) 0.017(3) 0.0015(19) -0.004(2) 0.0023(19)
C46 0.019(3) 0.011(2) 0.017(3) -0.0001(17) -0.002(2) 0.0009(17)
C47 0.020(2) 0.019(2) 0.016(2) 0.0010(19) -0.0020(19) -0.0006(19)
C48 0.024(3) 0.021(2) 0.016(2) 0.0011(19) 0.001(2) 0.0023(19)
C49 0.019(3) 0.015(2) 0.024(3) -0.0053(19) 0.005(2) 0.0007(18)
C50 0.028(3) 0.024(2) 0.021(3) 0.003(2) 0.008(2) -0.001(2)
C51 0.017(2) 0.029(3) 0.027(3) 0.001(2) 0.004(2) -0.003(2)
C52 0.020(3) 0.026(2) 0.018(3) -0.003(2) -0.003(2) 0.004(2)
N23 0.020(2) 0.030(2) 0.031(2) 0.0167(18) 0.0002(18) 0.0033(18)
C53 0.030(3) 0.024(3) 0.019(2) 0.000(2) -0.001(2) 0.003(2)
O21 0.045(2) 0.0220(18) 0.037(2) 0.0107(16) 0.0031(16) 0.0103(16)
N24 0.027(2) 0.022(2) 0.029(2) 0.0062(17) 0.0000(18) -0.0047(17)
N25 0.033(2) 0.026(2) 0.024(2) -0.0080(17) 0.0043(19) -0.0098(18)
C54 0.031(3) 0.026(3) 0.016(3) 0.001(2) 0.000(2) 0.004(2)
O22 0.058(2) 0.043(2) 0.032(2) -0.0183(19) 0.0095(18) -0.0014(17)
N26 0.026(2) 0.033(2) 0.015(2) -0.0023(17) 0.0070(17) 0.0004(18)
Ni2 0.0134(3) 0.0164(3) 0.0140(3) -0.0010(2) -0.0010(2) 0.0013(2)
N31 0.0173(19) 0.0160(19) 0.014(2) 0.0005(16) 0.0000(16) -0.0011(16)
C61 0.016(2) 0.017(2) 0.012(2) 0.0015(18) 0.0017(19) 0.0009(19)
C62 0.018(3) 0.020(2) 0.009(2) 0.0031(18) -0.0012(19) -0.004(2)
N32 0.011(2) 0.022(2) 0.0172(19) -0.0010(16) -0.0026(16) 0.0009(16)
C63 0.014(2) 0.025(3) 0.022(2) -0.001(2) -0.002(2) -0.003(2)
C64 0.023(3) 0.017(2) 0.023(3) -0.0051(19) -0.003(2) -0.006(2)
C65 0.026(3) 0.016(2) 0.020(2) -0.0037(19) 0.004(2) 0.002(2)
C66 0.019(2) 0.016(2) 0.011(2) 0.0020(18) -0.0005(19) 0.0020(19)
C67 0.022(3) 0.020(2) 0.018(3) -0.0003(19) 0.002(2) 0.0048(19)
C68 0.013(2) 0.024(2) 0.017(2) 0.0009(19) -0.0014(19) 0.0026(18)
C69 0.016(2) 0.021(2) 0.014(2) 0.0006(19) 0.000(2) -0.0020(19)
C70 0.018(2) 0.027(3) 0.020(3) 0.003(2) -0.006(2) 0.001(2)
C71 0.021(3) 0.023(3) 0.020(2) -0.005(2) -0.007(2) -0.006(2)
C72 0.024(3) 0.018(2) 0.017(2) -0.003(2) 0.004(2) 0.000(2)
N33 0.029(2) 0.0146(19) 0.023(2) -0.0008(16) 0.0023(17) 0.0074(16)
C73 0.015(2) 0.025(3) 0.023(3) 0.001(2) 0.003(2) 0.0046(19)
O31 0.0281(18) 0.0213(17) 0.0305(19) 0.0089(15) 0.0045(15) 0.0073(13)
N34 0.028(2) 0.023(2) 0.013(2) 0.0011(17) 0.0015(16) 0.0059(16)
N35 0.020(2) 0.031(2) 0.016(2) -0.0018(16) 0.0011(17) 0.0020(17)
C74 0.020(3) 0.024(2) 0.025(3) 0.004(2) 0.007(2) 0.007(2)
O32 0.0251(18) 0.0387(19) 0.0268(18) -0.0004(14) 0.0075(16) -0.0012(14)
N36 0.016(2) 0.031(2) 0.016(2) -0.0018(16) -0.0018(16) 0.0009(16)
N41 0.0146(19) 0.017(2) 0.017(2) 0.0004(15) 0.0009(16) -0.0011(16)
C81 0.013(2) 0.019(3) 0.011(2) -0.0021(18) -0.0070(19) -0.0024(18)
C82 0.014(2) 0.014(2) 0.009(2) 0.0047(17) -0.0074(19) -0.0006(18)
N42 0.0162(19) 0.013(2) 0.0131(19) -0.0007(15) -0.0037(15) 0.0007(15)
C83 0.023(2) 0.012(2) 0.020(2) 0.0000(19) -0.004(2) 0.0000(19)
C84 0.025(2) 0.019(3) 0.022(3) 0.0037(19) 0.004(2) -0.003(2)
C85 0.019(2) 0.023(3) 0.020(3) 0.000(2) 0.004(2) -0.001(2)
C86 0.016(2) 0.015(2) 0.012(2) -0.0011(18) -0.0016(19) -0.0012(18)
C87 0.016(2) 0.017(2) 0.020(3) 0.0010(19) 0.004(2) -0.0011(18)
C88 0.023(3) 0.016(2) 0.019(3) -0.0024(19) -0.001(2) 0.0013(19)
C89 0.015(2) 0.016(2) 0.014(2) -0.0002(18) -0.0040(19) -0.0008(19)
C90 0.026(3) 0.014(2) 0.030(3) -0.001(2) 0.003(2) 0.000(2)
C91 0.029(3) 0.016(3) 0.033(3) 0.005(2) 0.010(2) -0.004(2)
C92 0.019(2) 0.028(3) 0.020(2) 0.000(2) 0.006(2) -0.001(2)
N43 0.018(2) 0.020(2) 0.062(3) 0.013(2) -0.009(2) -0.0052(16)
C93 0.025(3) 0.021(3) 0.026(3) -0.008(2) -0.003(2) 0.007(2)
O41 0.025(2) 0.0366(19) 0.046(2) -0.0068(16) -0.0159(18) 0.0095(15)
N44 0.021(2) 0.026(2) 0.034(2) 0.0131(18) 0.0011(18) 0.0035(18)
N45 0.061(3) 0.016(2) 0.025(2) 0.0007(17) 0.022(2) -0.0033(19)
C94 0.017(2) 0.030(3) 0.022(3) -0.003(2) 0.000(2) 0.006(2)
O42 0.038(2) 0.0390(19) 0.0218(19) -0.0134(16) 0.0040(15) 0.0017(15)
N46 0.039(2) 0.020(2) 0.028(2) -0.0107(18) 0.014(2) -0.0158(17)
N51 0.015(2) 0.0184(19) 0.017(2) -0.0011(15) -0.0013(16) -0.0002(15)
C101 0.018(3) 0.010(2) 0.018(3) -0.0012(18) -0.001(2) 0.0015(17)
C102 0.019(3) 0.014(2) 0.016(3) -0.0020(18) -0.001(2) 0.0028(18)
N52 0.014(2) 0.0177(19) 0.019(2) -0.0030(15) 0.0017(17) -0.0002(15)
C103 0.021(3) 0.024(2) 0.020(3) -0.002(2) 0.000(2) 0.001(2)
C104 0.016(2) 0.035(3) 0.031(3) -0.002(2) 0.006(2) -0.002(2)
C105 0.029(3) 0.031(3) 0.027(3) 0.005(2) 0.012(2) 0.000(2)
C106 0.026(3) 0.017(2) 0.021(3) -0.0027(19) 0.003(2) 0.0027(19)
C107 0.039(3) 0.019(2) 0.018(3) 0.001(2) 0.009(2) 0.005(2)
C108 0.030(3) 0.022(2) 0.018(3) 0.002(2) -0.004(2) 0.000(2)
C109 0.024(3) 0.017(2) 0.020(3) 0.0022(19) -0.002(2) -0.0004(19)
C110 0.018(3) 0.033(3) 0.028(3) 0.003(2) -0.010(2) -0.001(2)
C111 0.015(3) 0.035(3) 0.032(3) 0.002(2) -0.002(2) -0.003(2)
C112 0.018(3) 0.026(3) 0.022(3) 0.0027(19) 0.000(2) -0.0030(19)
N53 0.037(3) 0.022(2) 0.034(2) 0.0072(18) 0.003(2) -0.0036(18)
C113 0.037(3) 0.029(3) 0.018(3) -0.001(2) 0.000(2) 0.009(3)
O51 0.051(2) 0.0261(19) 0.041(2) 0.0146(17) 0.0038(17) 0.0135(17)
N54 0.032(2) 0.028(2) 0.035(2) 0.0146(18) -0.0040(19) 0.0015(19)
N55 0.043(3) 0.049(3) 0.017(2) 0.003(2) 0.0069(19) 0.012(2)
C114 0.063(4) 0.036(3) 0.018(3) 0.003(3) -0.008(3) 0.013(3)
O52 0.118(4) 0.062(3) 0.031(2) -0.025(2) -0.004(2) 0.029(2)
N56 0.053(3) 0.025(2) 0.025(2) -0.0077(18) -0.002(2) -0.0082(19)
Cl1 0.0293(7) 0.0192(6) 0.0604(9) 0.0006(5) 0.0011(6) -0.0026(5)
Cl2 0.0276(6) 0.0185(6) 0.0436(7) 0.0006(5) 0.0018(5) -0.0020(5)
Cl3 0.0422(8) 0.0613(9) 0.0410(8) 0.0024(7) -0.0066(6) 0.0035(7)
Cl4 0.0342(7) 0.0483(8) 0.0357(7) -0.0006(6) -0.0033(6) -0.0028(6)
O61 0.041(2) 0.043(2) 0.0308(19) -0.0026(16) 0.0123(16) -0.0082(16)
O62 0.042(2) 0.0319(18) 0.036(2) -0.0031(15) -0.0005(16) 0.0111(15)
O63 0.0356(19) 0.0309(18) 0.0299(19) 0.0031(14) -0.0044(15) -0.0063(14)
O64 0.051(2) 0.042(2) 0.049(2) -0.0054(17) -0.0079(18) 0.0179(17)
O65 0.0314(18) 0.0340(18) 0.0308(19) 0.0010(14) 0.0026(15) -0.0068(14)
O66 0.043(2) 0.0286(17) 0.0279(19) 0.0027(14) -0.0004(15) -0.0026(15)
O67 0.052(2) 0.056(2) 0.033(2) -0.0057(17) 0.0138(17) -0.0218(18)
O68 0.085(3) 0.031(2) 0.044(2) -0.0083(17) 0.010(2) -0.0025(19)
O69 0.0307(19) 0.046(2) 0.056(2) 0.0002(17) 0.0000(17) 0.0032(16)
O70 0.042(2) 0.0287(17) 0.0291(19) 0.0014(14) -0.0004(15) -0.0015(15)
O71 0.041(2) 0.052(2) 0.041(2) 0.0019(17) -0.0050(17) -0.0029(17)
O72 0.053(2) 0.044(2) 0.054(2) -0.0029(18) 0.0141(19) 0.0012(17)
O73 0.050(2) 0.044(2) 0.059(3) -0.0097(18) 0.013(2) -0.0052(17)
O74 0.064(3) 0.067(3) 0.101(4) 0.031(3) 0.022(3) 0.019(2)
O75 0.046(2) 0.053(2) 0.076(3) -0.010(2) 0.014(2) -0.0045(18)
O76 0.033(2) 0.063(3) 0.079(3) 0.025(2) -0.006(2) -0.0019(18)
O77 0.045(2) 0.073(3) 0.048(2) 0.022(2) 0.0144(19) -0.0080(19)
O78 0.066(3) 0.071(3) 0.050(2) -0.004(2) 0.022(2) -0.025(2)
O79 0.062(3) 0.065(3) 0.107(4) 0.031(3) 0.022(3) 0.019(2)
O80 0.032(2) 0.127(4) 0.033(2) 0.003(2) -0.0125(17) 0.001(2)
O81 0.075(3) 0.069(3) 0.097(4) 0.037(3) 0.052(3) 0.029(2)
O82 0.071(3) 0.082(3) 0.130(5) 0.066(3) -0.008(3) -0.009(3)
O83 0.118(5) 0.110(5) 0.159(6) 0.005(4) 0.045(4) 0.019(4)
O84 0.122(5) 0.126(5) 0.140(6) 0.019(4) 0.025(4) -0.002(4)

loop_
_atom_type_symbol
_atom_type_description
_atom_type_scat_dispersion_real
_atom_type_scat_dispersion_imag
_atom_type_scat_source
C C 0.0033 0.0016 'International Tables Vol C Tables 4.2.6.8 and 6.1.1.4'
H H 0.0000 0.0000 'International Tables Vol C Tables 4.2.6.8 and 6.1.1.4'
N N 0.0061 0.0033 'International Tables Vol C Tables 4.2.6.8 and 6.1.1.4'
O O 0.0106 0.0060 'International Tables Vol C Tables 4.2.6.8 and 6.1.1.4'
Cl Cl 0.1484 0.1585 'International Tables Vol C Tables 4.2.6.8 and 6.1.1.4'
Ni Ni 0.3393 1.1124 'International Tables Vol C Tables 4.2.6.8 and 6.1.1.4'

loop_
_geom_angle_atom_site_label_1
_geom_angle_atom_site_label_2
_geom_angle_atom_site_label_3
_geom_angle
N12 Ni1 N21 167.63(12)
N12 Ni1 N2 97.00(12)
N21 Ni1 N2 92.76(13)
N12 Ni1 N11 79.12(12)
N21 Ni1 N11 92.11(12)
N2 Ni1 N11 97.62(12)
N12 Ni1 N1 98.55(12)
N21 Ni1 N1 90.76(12)
N2 Ni1 N1 78.78(13)
N11 Ni1 N1 175.51(13)
N12 Ni1 N22 92.04(13)
N21 Ni1 N22 79.18(13)
N2 Ni1 N22 169.01(13)
N11 Ni1 N22 90.20(12)
N1 Ni1 N22 93.73(12)
C12 N1 C1 118.1(3)
C12 N1 Ni1 128.2(3)
C1 N1 Ni1 112.4(3)
N1 C1 C9 122.9(4)
N1 C1 C2 115.4(3)
C9 C1 C2 121.7(4)
N2 C2 C6 122.9(4)
N2 C2 C1 115.7(3)
C6 C2 C1 121.3(4)
C3 N2 C2 118.1(3)
C3 N2 Ni1 128.2(3)
C2 N2 Ni1 113.5(3)
N2 C3 C4 122.4(4)
C3 C4 C5 119.4(4)
C4 C5 C6 119.3(4)
C2 C6 C5 117.8(4)
C2 C6 C7 120.7(4)
C5 C6 C7 121.5(4)
N3 C7 N5 113.8(3)
N3 C7 C6 112.2(3)
N5 C7 C6 111.7(3)
N3 C7 C8 101.8(3)
N5 C7 C8 100.5(3)
C6 C7 C8 116.0(3)
N6 C8 N4 114.0(3)
N6 C8 C9 112.8(3)
N4 C8 C9 111.6(3)
N6 C8 C7 102.0(3)
N4 C8 C7 100.4(3)
C9 C8 C7 115.2(3)
C1 C9 C10 117.5(4)
C1 C9 C8 120.1(4)
C10 C9 C8 122.3(4)
C11 C10 C9 119.6(4)
C10 C11 C12 118.9(4)
N1 C12 C11 122.6(4)
C13 N3 C7 111.3(4)
O1 C13 N4 125.9(4)
O1 C13 N3 125.1(4)
N4 C13 N3 109.0(4)
C13 N4 C8 111.3(3)
C14 N5 C7 111.7(4)
O2 C14 N5 125.2(4)
O2 C14 N6 126.2(4)
N5 C14 N6 108.6(4)
C14 N6 C8 111.0(4)
C32 N11 C21 118.4(3)
C32 N11 Ni1 128.8(3)
C21 N11 Ni1 112.4(2)
N11 C21 C29 121.9(3)
N11 C21 C22 115.8(3)
C29 C21 C22 122.1(4)
N12 C22 C26 122.6(3)
N12 C22 C21 115.9(3)
C26 C22 C21 121.4(3)
C23 N12 C22 118.6(3)
C23 N12 Ni1 127.8(3)
C22 N12 Ni1 113.1(2)
N12 C23 C24 122.4(4)
C23 C24 C25 118.6(4)
C24 C25 C26 120.1(4)
C25 C26 C22 117.5(4)
C25 C26 C27 122.5(4)
C22 C26 C27 119.7(3)
N15 C27 N13 113.7(3)
N15 C27 C26 108.9(3)
N13 C27 C26 113.3(3)
N15 C27 C28 102.3(3)
N13 C27 C28 101.6(3)
C26 C27 C28 116.6(3)
N14 C28 N16 113.4(3)
N14 C28 C29 112.4(3)
N16 C28 C29 110.0(3)
N14 C28 C27 102.6(3)
N16 C28 C27 101.7(3)
C29 C28 C27 116.2(3)
C30 C29 C21 118.2(4)
C30 C29 C28 121.4(3)
C21 C29 C28 120.4(3)
C31 C30 C29 119.9(4)
C30 C31 C32 118.6(4)
N11 C32 C31 122.6(4)
C33 N13 C27 113.2(3)
O11 C33 N13 125.6(4)
O11 C33 N14 126.1(4)
N13 C33 N14 108.3(4)
C33 N14 C28 111.5(3)
C34 N15 C27 113.1(3)
O12 C34 N16 126.1(4)
O12 C34 N15 125.6(4)
N16 C34 N15 108.3(4)
C34 N16 C28 112.7(3)
C52 N21 C41 118.1(3)
C52 N21 Ni1 127.1(3)
C41 N21 Ni1 114.4(3)
N21 C41 C49 122.2(4)
N21 C41 C42 116.0(3)
C49 C41 C42 121.7(4)
N22 C42 C46 122.1(4)
N22 C42 C41 116.4(4)
C46 C42 C41 121.5(4)
C43 N22 C42 118.6(3)
C43 N22 Ni1 127.5(3)
C42 N22 Ni1 113.9(3)
N22 C43 C44 122.9(4)
C45 C44 C43 118.4(4)
C44 C45 C46 120.0(4)
C45 C46 C42 117.9(4)
C45 C46 C47 121.0(4)
C42 C46 C47 121.0(4)
N25 C47 N23 113.8(3)
N25 C47 C46 110.6(3)
N23 C47 C46 111.2(3)
N25 C47 C48 102.1(3)
N23 C47 C48 102.1(3)
C46 C47 C48 116.8(3)
N24 C48 N26 113.0(3)
N24 C48 C49 111.7(3)
N26 C48 C49 111.3(3)
N24 C48 C47 102.4(3)
N26 C48 C47 101.9(3)
C49 C48 C47 116.0(3)
C41 C49 C50 118.3(4)
C41 C49 C48 121.7(4)
C50 C49 C48 120.0(4)
C51 C50 C49 119.4(4)
C52 C51 C50 118.9(4)
N21 C52 C51 123.0(4)
C53 N23 C47 113.2(3)
O21 C53 N24 126.3(4)
O21 C53 N23 125.6(4)
N24 C53 N23 108.1(4)
C53 N24 C48 112.9(4)
C54 N25 C47 113.8(4)
O22 C54 N25 125.5(4)
O22 C54 N26 126.5(4)
N25 C54 N26 108.0(4)
C54 N26 C48 112.7(3)
N42 Ni2 N31 97.34(13)
N42 Ni2 N52 166.65(13)
N31 Ni2 N52 93.11(13)
N42 Ni2 N41 79.25(13)
N31 Ni2 N41 96.84(12)
N52 Ni2 N41 91.31(13)
N42 Ni2 N32 99.69(13)
N31 Ni2 N32 78.66(12)
N52 Ni2 N32 90.47(12)
N41 Ni2 N32 175.24(13)
N42 Ni2 N51 91.59(13)
N31 Ni2 N51 169.37(13)
N52 Ni2 N51 78.96(13)
N41 Ni2 N51 90.45(12)
N32 Ni2 N51 94.22(12)
C72 N31 C61 117.9(3)
C72 N31 Ni2 127.9(3)
C61 N31 Ni2 113.9(3)
N31 C61 C69 123.2(4)
N31 C61 C62 115.4(3)
C69 C61 C62 121.4(4)
N32 C62 C66 122.9(4)
N32 C62 C61 115.7(3)
C66 C62 C61 121.4(4)
C63 N32 C62 118.2(3)
C63 N32 Ni2 127.9(3)
C62 N32 Ni2 112.5(3)
N32 C63 C64 122.2(4)
C65 C64 C63 119.2(4)
C64 C65 C66 120.1(4)
C65 C66 C62 117.3(4)
C65 C66 C67 122.2(4)
C62 C66 C67 120.5(4)
N35 C67 N33 114.0(3)
N35 C67 C66 112.5(3)
N33 C67 C66 111.5(3)
N35 C67 C68 102.3(3)
N33 C67 C68 100.1(3)
C66 C67 C68 115.6(3)
N34 C68 N36 113.5(3)
N34 C68 C69 112.4(3)
N36 C68 C69 111.8(3)
N34 C68 C67 102.2(3)
N36 C68 C67 100.7(3)
C69 C68 C67 115.5(3)
C61 C69 C70 117.6(4)
C61 C69 C68 121.4(4)
C70 C69 C68 121.0(4)
C71 C70 C69 119.4(4)
C72 C71 C70 119.0(4)
N31 C72 C71 123.0(4)
C73 N33 C67 112.7(3)
O31 C73 N33 126.0(4)
O31 C73 N34 125.2(4)
N33 C73 N34 108.8(4)
C73 N34 C68 111.2(3)
C74 N35 C67 111.3(4)
O32 C74 N36 125.0(4)
O32 C74 N35 126.5(4)
N36 C74 N35 108.4(4)
C74 N36 C68 112.1(3)
C92 N41 C81 118.2(3)
C92 N41 Ni2 128.7(3)
C81 N41 Ni2 112.6(2)
N41 C81 C89 122.1(4)
N41 C81 C82 116.1(3)
C89 C81 C82 121.7(4)
N42 C82 C86 122.5(3)
N42 C82 C81 115.7(3)
C86 C82 C81 121.7(3)
C83 N42 C82 118.4(3)
C83 N42 Ni2 128.0(3)
C82 N42 Ni2 113.2(2)
N42 C83 C84 122.5(4)
C85 C84 C83 118.9(4)
C84 C85 C86 119.5(4)
C82 C86 C85 118.0(4)
C82 C86 C87 120.6(3)
C85 C86 C87 121.2(3)
N43 C87 N45 114.3(4)
N43 C87 C86 109.8(3)
N45 C87 C86 111.8(3)
N43 C87 C88 102.0(3)
N45 C87 C88 102.3(3)
C86 C87 C88 116.3(3)
N46 C88 N44 113.3(3)
N46 C88 C89 112.5(3)
N44 C88 C89 109.8(3)
N46 C88 C87 102.0(3)
N44 C88 C87 102.0(3)
C89 C88 C87 116.8(3)
C90 C89 C81 118.2(4)
C90 C89 C88 120.9(3)
C81 C89 C88 120.8(3)
C91 C90 C89 119.7(4)
C90 C91 C92 118.6(4)
N41 C92 C91 123.0(4)
C93 N43 C87 114.5(4)
O41 C93 N43 126.1(4)
O41 C93 N44 125.9(4)
N43 C93 N44 108.1(4)
C93 N44 C88 113.2(3)
C94 N45 C87 113.8(4)
O42 C94 N45 126.0(4)
O42 C94 N46 126.4(4)
N45 C94 N46 107.6(4)
C94 N46 C88 113.7(3)
C112 N51 C101 118.3(3)
C112 N51 Ni2 127.6(3)
C101 N51 Ni2 114.0(3)
N51 C101 C109 121.8(4)
N51 C101 C102 116.4(3)
C109 C101 C102 121.7(4)
N52 C102 C106 122.0(4)
N52 C102 C101 116.0(3)
C106 C102 C101 121.9(4)
C103 N52 C102 118.3(3)
C103 N52 Ni2 126.6(3)
C102 N52 Ni2 114.4(3)
N52 C103 C104 122.5(4)
C103 C104 C105 119.6(4)
C104 C105 C106 118.9(4)
C102 C106 C105 118.6(4)
C102 C106 C107 121.5(4)
C105 C106 C107 119.9(4)
N53 C107 N55 113.2(4)
N53 C107 C106 112.5(4)
N55 C107 C106 110.8(3)
N53 C107 C108 102.2(3)
N55 C107 C108 101.7(3)
C106 C107 C108 115.8(3)
N56 C108 N54 113.5(4)
N56 C108 C109 111.7(3)
N54 C108 C109 111.6(4)
N56 C108 C107 102.3(4)
N54 C108 C107 101.3(3)
C109 C108 C107 115.9(3)
C110 C109 C101 118.7(4)
C110 C109 C108 120.5(4)
C101 C109 C108 120.8(4)
C111 C110 C109 119.3(4)
C112 C111 C110 119.0(4)
N51 C112 C111 122.8(4)
C113 N53 C107 112.5(4)
O51 C113 N54 126.3(4)
O51 C113 N53 126.0(4)
N54 C113 N53 107.7(4)
C113 N54 C108 113.8(4)
C114 N55 C107 112.3(4)
O52 C114 N56 126.3(6)
O52 C114 N55 125.4(6)
N56 C114 N55 108.3(4)
C114 N56 C108 112.9(4)

loop_
_geom_bond_atom_site_label_1
_geom_bond_atom_site_label_2
_geom_bond_distance
Ni1 N12 2.072(3)
Ni1 N21 2.082(3)
Ni1 N2 2.084(3)
Ni1 N11 2.087(3)
Ni1 N1 2.098(3)
Ni1 N22 2.100(3)
N1 C12 1.333(5)
N1 C1 1.353(5)
C1 C9 1.391(6)
C1 C2 1.483(6)
C2 N2 1.354(5)
C2 C6 1.384(6)
N2 C3 1.337(5)
C3 C4 1.376(6)
C4 C5 1.377(6)
C5 C6 1.393(6)
C6 C7 1.514(6)
C7 N3 1.436(5)
C7 N5 1.455(5)
C7 C8 1.567(6)
C8 N6 1.443(6)
C8 N4 1.454(5)
C8 C9 1.512(6)
C9 C10 1.396(6)
C10 C11 1.376(6)
C11 C12 1.390(6)
N3 C13 1.356(6)
C13 O1 1.242(5)
C13 N4 1.345(6)
N5 C14 1.361(6)
C14 O2 1.231(5)
C14 N6 1.362(6)
N11 C32 1.333(5)
N11 C21 1.357(5)
C21 C29 1.394(6)
C21 C22 1.469(6)
C22 N12 1.349(5)
C22 C26 1.389(6)
N12 C23 1.342(5)
C23 C24 1.378(6)
C24 C25 1.383(6)
C25 C26 1.388(6)
C26 C27 1.514(6)
C27 N15 1.446(5)
C27 N13 1.449(5)
C27 C28 1.569(6)
C28 N14 1.447(5)
C28 N16 1.464(5)
C28 C29 1.520(6)
C29 C30 1.383(6)
C30 C31 1.373(6)
C31 C32 1.389(6)
N13 C33 1.353(6)
C33 O11 1.237(5)
C33 N14 1.359(6)
N15 C34 1.360(6)
C34 O12 1.235(5)
C34 N16 1.353(6)
N21 C52 1.339(5)
N21 C41 1.357(5)
C41 C49 1.390(6)
C41 C42 1.470(6)
C42 N22 1.350(5)
C42 C46 1.395(6)
N22 C43 1.333(5)
C43 C44 1.380(6)
C44 C45 1.379(6)
C45 C46 1.385(6)
C46 C47 1.513(6)
C47 N25 1.446(5)
C47 N23 1.453(5)
C47 C48 1.571(6)
C48 N24 1.451(5)
C48 N26 1.460(5)
C48 C49 1.518(6)
C49 C50 1.391(6)
C50 C51 1.380(6)
C51 C52 1.377(6)
N23 C53 1.363(6)
C53 O21 1.230(5)
C53 N24 1.359(6)
N25 C54 1.346(6)
C54 O22 1.226(5)
C54 N26 1.364(6)
Ni2 N42 2.072(3)
Ni2 N31 2.083(3)
Ni2 N52 2.086(3)
Ni2 N41 2.091(3)
Ni2 N32 2.101(3)
Ni2 N51 2.101(3)
N31 C72 1.336(5)
N31 C61 1.355(5)
C61 C69 1.384(6)
C61 C62 1.480(6)
C62 N32 1.352(5)
C62 C66 1.392(6)
N32 C63 1.334(5)
C63 C64 1.392(6)
C64 C65 1.363(6)
C65 C66 1.392(6)
C66 C67 1.512(6)
C67 N35 1.438(5)
C67 N33 1.459(5)
C67 C68 1.571(6)
C68 N34 1.445(5)
C68 N36 1.452(5)
C68 C69 1.512(6)
C69 C70 1.401(6)
C70 C71 1.381(6)
C71 C72 1.378(6)
N33 C73 1.340(6)
C73 O31 1.238(5)
C73 N34 1.361(5)
N35 C74 1.364(6)
C74 O32 1.225(5)
C74 N36 1.362(6)
N41 C92 1.335(5)
N41 C81 1.354(5)
C81 C89 1.389(6)
C81 C82 1.472(6)
C82 N42 1.358(5)
C82 C86 1.380(6)
N42 C83 1.330(5)
C83 C84 1.387(6)
C84 C85 1.376(6)
C85 C86 1.395(6)
C86 C87 1.522(6)
C87 N43 1.432(6)
C87 N45 1.449(6)
C87 C88 1.573(6)
C88 N46 1.446(5)
C88 N44 1.450(5)
C88 C89 1.508(6)
C89 C90 1.388(6)
C90 C91 1.377(6)
C91 C92 1.378(6)
N43 C93 1.338(6)
C93 O41 1.236(5)
C93 N44 1.346(6)
N45 C94 1.346(6)
C94 O42 1.228(5)
C94 N46 1.356(6)
N51 C112 1.337(5)
N51 C101 1.350(5)
C101 C109 1.392(6)
C101 C102 1.466(6)
C102 N52 1.358(5)
C102 C106 1.382(6)
N52 C103 1.342(5)
C103 C104 1.371(6)
C104 C105 1.375(6)
C105 C106 1.396(6)
C106 C107 1.528(6)
C107 N53 1.450(6)
C107 N55 1.453(6)
C107 C108 1.573(6)
C108 N56 1.436(6)
C108 N54 1.453(6)
C108 C109 1.524(6)
C109 C110 1.378(6)
C110 C111 1.377(7)
C111 C112 1.374(6)
N53 C113 1.363(6)
C113 O51 1.226(5)
C113 N54 1.352(6)
N55 C114 1.367(7)
C114 O52 1.227(6)
C114 N56 1.351(7)

loop_
_geom_hbond_atom_site_label_D
_geom_hbond_atom_site_label_H
_geom_hbond_atom_site_label_A
_geom_hbond_distance_DH
_geom_hbond_distance_HA
_geom_hbond_distance_DA
_geom_hbond_angle_DHA
_geom_hbond_site_symmetry_A
C3 H3 O11 0.95 2.66 3.388(5) 134.1 3_677
C12 H12 O32 0.95 2.57 3.390(5) 144.8 2_646
N3 H3A O65 0.88 1.95 2.815(5) 166.1 .
N4 H4A O66 0.88 1.99 2.822(5) 156.6 2_646
N5 H5A Cl1 0.88 2.41 3.249(4) 160.1 .
N6 H6 O71 0.88 2.15 2.928(5) 146.4 2_646
C24 H24 Cl2 0.95 2.95 3.585(4) 125.7 2_646
N13 H13 O61 0.88 2.05 2.905(5) 163.9 3_667
N14 H14 Cl2 0.88 2.69 3.318(4) 129.1 2_656
N15 H15 O31 0.88 2.04 2.830(4) 148.3 2_646
N16 H16 O68 0.88 2.17 2.900(5) 139.8 2_656
C43 H43 N12 0.95 2.62 3.157(5) 116.5 .
C51 H51 O83 0.95 2.46 3.341(7) 153.8 2_656
C52 H52 N2 0.95 2.63 3.178(5) 116.8 .
C52 H52 O41 0.95 2.57 3.192(5) 123.4 2_756
N23 H23A O71 0.88 2.07 2.916(5) 161.3 .
N24 H24A O67 0.88 2.12 2.795(5) 133.1 .
N25 H25A Cl4 0.88 2.44 3.271(4) 156.7 .
N26 H26 O73 0.88 2.28 3.127(5) 161.7 .
C63 H63 O2 0.95 2.54 3.367(5) 145.2 2_756
N33 H33 O70 0.88 1.96 2.829(4) 167.4 2_656
N34 H34 O63 0.88 1.98 2.837(5) 164.2 .
N35 H35 O80 0.88 2.01 2.859(5) 161.3 2_656
N36 H36 Cl2 0.88 2.44 3.290(4) 161.4 .
C83 H83 Cl1 0.95 2.83 3.526(4) 130.5 2_756
N43 H43A O1 0.88 1.93 2.788(5) 163.5 2_756
N44 H44A O82 0.88 2.12 2.916(6) 150.7 1_655
N45 H45A O77 0.88 1.99 2.863(5) 173.9 1_655
N46 H46 Cl1 0.88 2.47 3.245(4) 147.6 2_746
C103 H103 O12 0.95 2.64 3.241(5) 121.6 2_646
C103 H103 N31 0.95 2.64 3.183(5) 116.9 .
C104 H104 O75 0.95 2.51 3.351(6) 147.6 .
C112 H112 N42 0.95 2.61 3.146(5) 115.8 .
N53 H53 N56 0.88 2.63 3.298(5) 133.5 2_746
N53 H53 O78 0.88 2.19 2.775(5) 123.3 .
N54 H54 O80 0.88 2.06 2.931(5) 170.5 1_655
N55 H55 O81 0.88 2.26 3.069(6) 152.9 2_656
N56 H56 Cl3 0.88 2.52 3.287(4) 146.0 2_756
O61 H1O O31 0.84 1.98 2.783(4) 158.6 4_576
O61 H2O O1 0.84 1.89 2.721(4) 169.1 .
O62 H3O Cl2 0.84 2.36 3.152(3) 158.5 2_646
O62 H4O O11 0.84 1.93 2.772(4) 175.2 1_545
O63 H5O O62 0.84 1.85 2.679(4) 170.1 2_656
O63 H6O O69 0.84 1.94 2.783(4) 175.8 .
O64 H7O O42 0.84 1.93 2.753(5) 168.4 1_455
O64 H8O Cl1 0.84 2.39 3.186(4) 159.2 2_646
O65 H9O O64 0.84 1.85 2.649(4) 157.6 2_656
O65 H10O O63 0.84 2.00 2.814(4) 162.7 4_576
O66 H11O Cl4 0.84 2.41 3.230(3) 166.2 .
O66 H12O O41 0.84 1.95 2.788(4) 177.0 1_455
O67 H13O O32 0.84 1.96 2.765(4) 161.0 .
O67 H14O Cl4 0.84 2.38 3.203(4) 165.2 2_656
O68 H15O O73 0.84 1.98 2.815(5) 174.5 .
O68 H16O O32 0.84 2.31 2.963(4) 135.4 .
O69 H17O O61 0.84 2.12 2.917(5) 157.8 4_575
O69 H18O Cl2 0.84 2.39 3.216(3) 170.0 3_676
O70 H19O O12 0.84 1.96 2.795(4) 173.8 .
O70 H20O Cl3 0.84 2.38 3.217(3) 173.4 2_656
O71 H21O Cl4 0.84 2.30 3.078(4) 154.7 .
O71 H22O Cl3 0.84 2.49 3.258(4) 153.0 2_656
O72 H23O O22 0.84 1.88 2.707(5) 170.6 .
O72 H24O O68 0.84 2.19 3.022(5) 172.1 .
O73 H25O O79 0.84 2.13 2.930(5) 159.0 2_656
O73 H26O O75 0.84 2.03 2.834(5) 160.5 .
O74 H27O O75 0.84 1.96 2.779(6) 164.4 2_646
O74 H28O O21 0.84 2.08 2.913(5) 173.2 1_545
O75 H29O O72 0.84 1.87 2.710(5) 175.8 .
O75 H30O Cl3 0.84 2.33 3.146(4) 164.6 .
O76 H31O O65 0.84 2.01 2.845(5) 170.3 .
O76 H32O Cl1 0.84 2.44 3.239(4) 159.4 3_767
O77 H33O O31 0.84 2.39 3.053(4) 136.2 3_676
O77 H34O O76 0.84 1.93 2.770(5) 173.0 2_656
O78 H35O O2 0.84 2.22 2.727(5) 118.6 .
O78 H36O Cl3 0.84 2.57 3.170(4) 129.1 .
O79 H37O O83 0.84 1.82 2.640(8) 166.4 .
O79 H38O O51 0.84 2.10 2.930(5) 169.4 1_455
O80 H39O Cl3 0.84 2.67 3.174(5) 119.6 2_656
O80 H39O Cl4 0.84 2.64 3.242(4) 129.9 .
O80 H40O O79 0.84 2.10 2.897(6) 158.0 .
O81 H41O O74 0.84 2.00 2.833(6) 171.7 .
O81 H42O O83 0.84 2.05 2.754(7) 140.4 .
O82 H43O O84 0.84 2.04 2.851(9) 160.8 .
O83 H45O Cl4 0.84 2.40 3.076(7) 137.4 .
O83 H46O O84 0.84 2.12 2.649(9) 120.5 .
O84 H47O O52 0.84 1.97 2.567(8) 127.3 2_646
